data_8101647
loop_
_publ_author_name
'Frey, Wolfgang'
'Lieberknecht, Albrecht'
'Griesser, Helmut'
'Bravo, Rudolfo D.'
'Colinas, Pedro A.'
'Grigera, Raul J.'

_publ_section_title
;
Crystal structure of (2<i>S</i>,4<i>R</i>,5<i>R</i>,6<i>R</i>)-2-
(4,5-dibenzyloxy-6-benzyloxymethyl tetrahydropyranyl)triphenylphosphonium 
tetrafluoroborate, <i>&#x3B1;</i>-C~45~H~44~PBF~4~O~4~ and of (2<i>
R</i>,4<i>R</i>,5<i>R</i>,6<i>R</i>)-2-(4,5-dibenzyloxy-6-benzyloxymethyl 
tetrahydropyranyl)triphenylphosphonium tetrafluoroborate,<i>&#x3B2;
</i>-C~45~H~44~PBF~4~O~4~
;
_journal_issue 4
_journal_name_full 'Zeitschrift f\"ur Kristallographie - New Crystal Structures'
_journal_page_first 737
_journal_page_last 740
_journal_volume 213
_journal_year 1998
_chemical_formula_structural 'C45 H44 P B F4 O4'
_chemical_formula_sum 'C45 H44 B F4 O4 P'
_chemical_formula_weight 766.58
_space_group_IT_number 19
_symmetry_cell_setting orthorhombic
_symmetry_space_group_name_Hall 'P 2ac 2ab'
_symmetry_space_group_name_H-M 'P 21 21 21'
_cell_angle_alpha 90.00
_cell_angle_beta 90.00
_cell_angle_gamma 90.00
_cell_formula_units_Z 4
_cell_length_a 10.175(2)
_cell_length_b 10.106(2)
_cell_length_c 38.820(6)
_cell_measurement_temperature 293(2)
_cell_volume 3991.8(13)
_diffrn_ambient_temperature 293(2)
_exptl_crystal_density_diffrn 1.276
_refine_ls_R_factor_obs 0.0590
_refine_ls_wR_factor_obs 0.1415
_cod_database_code 8101647

loop_
_symmetry_equiv_pos_as_xyz
'x, y, z'
'-x+1/2, -y, z+1/2'
'-x, y+1/2, -z+1/2'
'x+1/2, -y+1/2, -z'

loop_
_atom_site_aniso_label
_atom_site_aniso_U_11
_atom_site_aniso_U_22
_atom_site_aniso_U_33
_atom_site_aniso_U_23
_atom_site_aniso_U_13
_atom_site_aniso_U_12
P1 0.0408(4) 0.0373(4) 0.0377(4) 0.0027(3) -0.0029(4) 0.0001(4)
O1 0.0418(11) 0.0474(12) 0.0317(10) 0.0041(10) -0.0020(9) -0.0024(10)
C1 0.0392(15) 0.038(2) 0.0325(13) 0.0033(12) -0.0019(12) -0.0011(13)
O2 0.073(2) 0.060(2) 0.0383(12) -0.0061(11) 0.0072(12) 0.0123(15)
C2 0.045(2) 0.042(2) 0.0390(15) -0.0031(14) 0.0026(13) 0.005(2)
O3 0.0518(14) 0.0373(12) 0.076(2) -0.0084(12) -0.0172(14) -0.0020(13)
C3 0.054(2) 0.0341(15) 0.0385(15) -0.0058(13) -0.0067(14) 0.0051(15)
O4 0.067(2) 0.0382(12) 0.0349(10) -0.0034(9) -0.0105(11) 0.0050(12)
C4 0.044(2) 0.0340(14) 0.051(2) -0.0009(13) -0.010(2) -0.0005(15)
C5 0.0407(15) 0.042(2) 0.0396(14) 0.0017(12) 0.0016(14) -0.003(2)
C6 0.045(2) 0.049(2) 0.039(2) -0.0055(15) 0.0002(14) 0.004(2)
C7 0.071(3) 0.066(2) 0.044(2) -0.012(2) 0.002(2) 0.016(2)
C8 0.050(2) 0.082(3) 0.051(2) -0.022(2) -0.006(2) 0.017(2)
C9 0.090(4) 0.120(5) 0.048(2) -0.015(3) -0.002(2) 0.022(4)
C10 0.124(6) 0.193(8) 0.049(3) -0.018(4) 0.007(3) 0.054(6)
C11 0.111(5) 0.193(9) 0.066(3) -0.066(5) -0.030(3) 0.064(6)
C12 0.113(5) 0.128(6) 0.110(5) -0.072(5) -0.034(4) 0.041(5)
C13 0.082(3) 0.086(4) 0.080(3) -0.029(3) -0.009(3) 0.018(3)
C14 0.073(3) 0.046(2) 0.182(6) -0.032(3) -0.044(4) 0.003(2)
C15 0.054(2) 0.033(2) 0.096(3) -0.018(2) -0.014(2) -0.002(2)
C16 0.096(4) 0.062(3) 0.080(3) -0.019(3) 0.004(3) 0.000(3)
C17 0.142(6) 0.084(4) 0.082(4) -0.031(3) -0.037(4) 0.032(4)
C18 0.075(4) 0.073(4) 0.167(7) -0.055(5) -0.038(5) 0.017(3)
C19 0.069(3) 0.049(3) 0.169(7) -0.032(4) 0.030(4) -0.007(3)
C20 0.096(4) 0.039(2) 0.094(3) -0.007(2) 0.004(3) -0.006(2)
C21 0.070(2) 0.047(2) 0.041(2) -0.0020(14) -0.015(2) 0.007(2)
C22 0.049(2) 0.051(2) 0.038(2) 0.0039(15) 0.0009(14) 0.002(2)
C23 0.064(2) 0.066(2) 0.039(2) 0.006(2) -0.007(2) -0.006(2)
C24 0.067(3) 0.077(3) 0.056(2) 0.023(2) -0.008(2) 0.003(2)
C25 0.073(3) 0.065(3) 0.076(3) 0.023(2) -0.004(2) 0.007(3)
C26 0.089(3) 0.051(2) 0.069(3) 0.004(2) -0.004(3) 0.005(2)
C27 0.066(2) 0.050(2) 0.051(2) 0.002(2) -0.010(2) 0.004(2)
C28 0.056(2) 0.048(2) 0.038(2) -0.0012(14) -0.0004(15) -0.003(2)
C29 0.056(2) 0.063(2) 0.062(2) -0.018(2) -0.003(2) 0.001(2)
C30 0.077(3) 0.072(3) 0.078(3) -0.028(3) -0.002(3) 0.012(3)
C31 0.108(4) 0.066(3) 0.048(2) -0.014(2) 0.003(2) -0.004(3)
C32 0.091(4) 0.095(4) 0.066(3) -0.025(3) -0.019(3) -0.010(3)
C33 0.063(3) 0.085(3) 0.061(2) -0.020(2) -0.010(2) 0.001(2)
C34 0.038(2) 0.0376(15) 0.0407(15) 0.0041(12) -0.0015(13) -0.0015(14)
C35 0.065(2) 0.037(2) 0.054(2) 0.0043(14) 0.006(2) 0.004(2)
C36 0.088(3) 0.038(2) 0.085(3) 0.017(2) 0.015(3) -0.003(2)
C37 0.064(3) 0.059(2) 0.064(2) 0.014(2) 0.015(2) -0.002(2)
C38 0.053(2) 0.059(2) 0.059(2) -0.002(2) 0.015(2) 0.005(2)
C39 0.052(2) 0.034(2) 0.061(2) -0.001(2) 0.007(2) 0.002(2)
C40 0.054(2) 0.045(2) 0.042(2) 0.0081(15) -0.0063(15) 0.007(2)
C41 0.058(2) 0.064(3) 0.059(2) 0.009(2) -0.008(2) 0.003(2)
C42 0.066(3) 0.084(3) 0.072(3) 0.016(3) -0.010(2) 0.025(3)
C43 0.096(4) 0.065(3) 0.075(3) 0.020(2) -0.013(3) 0.025(3)
C44 0.094(4) 0.052(2) 0.078(3) 0.020(2) -0.008(3) 0.003(3)
C45 0.064(2) 0.048(2) 0.056(2) 0.012(2) -0.008(2) 0.001(2)
B1 0.089(5) 0.054(3) 0.117(6) 0.013(3) -0.006(4) -0.005(3)
F1 0.284(17) 0.138(8) 0.143(8) 0.021(7) 0.063(9) 0.087(10)
F12 0.112(6) 0.177(11) 0.239(12) 0.107(10) 0.044(7) 0.006(6)
F2 0.174(6) 0.166(6) 0.131(4) -0.007(4) -0.048(4) -0.079(5)
F3 0.119(3) 0.101(3) 0.148(3) 0.035(3) 0.006(3) 0.005(3)
F4 0.244(6) 0.072(2) 0.182(4) 0.009(3) -0.068(5) 0.008(3)

loop_
_atom_site_label
_atom_site_type_symbol
_atom_site_fract_x
_atom_site_fract_y
_atom_site_fract_z
_atom_site_U_iso_or_equiv
_atom_site_thermal_displace_type
_atom_site_occupancy
_atom_site_calc_flag
_atom_site_refinement_flags
_atom_site_disorder_group
P1 P 0.06047(8) 0.93281(8) 0.85301(2) 0.0386(2) Uani 1 d . .
O1 O 0.3050(2) 1.0194(2) 0.85078(6) 0.0403(5) Uani 1 d . .
C1 C 0.2157(3) 0.9655(3) 0.87534(8) 0.0364(6) Uani 1 d . .
H1 H 0.2512(3) 0.8812(3) 0.88359(8) 0.044 Uiso 1 calc R .
O2 O 0.5366(3) 0.8621(3) 0.83537(6) 0.0572(7) Uani 1 d . .
C2 C 0.2003(3) 1.0585(4) 0.90627(8) 0.0420(7) Uani 1 d . .
H2A H 0.1647(3) 1.1428(4) 0.89878(8) 0.050 Uiso 1 calc R .
H2B H 0.1402(3) 1.0202(4) 0.92292(8) 0.050 Uiso 1 calc R .
O3 O 0.5605(3) 1.1446(2) 0.90835(7) 0.0551(6) Uani 1 d . .
C3 C 0.3347(4) 1.0791(3) 0.92269(8) 0.0423(7) Uani 1 d . .
H3 H 0.3273(4) 1.1437(3) 0.94143(8) 0.051 Uiso 1 calc R .
O4 O 0.3774(3) 0.9549(2) 0.93639(6) 0.0469(6) Uani 1 d . .
C4 C 0.4292(4) 1.1307(3) 0.89582(9) 0.0431(7) Uani 1 d . .
H4 H 0.3984(4) 1.2178(3) 0.88825(9) 0.052 Uiso 1 calc R .
C5 C 0.4362(3) 1.0393(3) 0.86402(8) 0.0409(7) Uani 1 d . .
H5 H 0.4842(3) 1.0885(3) 0.84628(8) 0.049 Uiso 1 calc R .
C6 C 0.5099(4) 0.9109(4) 0.86913(8) 0.0445(8) Uani 1 d . .
H6A H 0.5911(4) 0.9261(4) 0.88163(8) 0.053 Uiso 1 calc R .
H6B H 0.4568(4) 0.8482(4) 0.88194(8) 0.053 Uiso 1 calc R .
C7 C 0.5927(5) 0.7336(4) 0.83615(10) 0.0605(11) Uani 1 d . .
H7A H 0.5364(5) 0.6741(4) 0.84903(10) 0.073 Uiso 1 calc R .
H7B H 0.6778(5) 0.7366(4) 0.84741(10) 0.073 Uiso 1 calc R .
C8 C 0.6080(4) 0.6846(5) 0.79976(10) 0.0613(11) Uani 1 d . .
C9 C 0.6300(6) 0.7695(7) 0.77270(11) 0.086(2) Uani 1 d . .
H9 H 0.6339(6) 0.8602(7) 0.77656(11) 0.103 Uiso 1 calc R .
C10 C 0.6464(7) 0.7199(10) 0.73956(14) 0.122(3) Uani 1 d . .
H10 H 0.6632(7) 0.7771(10) 0.72131(14) 0.146 Uiso 1 calc R .
C11 C 0.6377(7) 0.5862(10) 0.7340(2) 0.123(3) Uani 1 d . .
H11 H 0.6474(7) 0.5532(10) 0.7117(2) 0.148 Uiso 1 calc R .
C12 C 0.6149(7) 0.5010(8) 0.7606(2) 0.117(3) Uani 1 d . .
H12 H 0.6105(7) 0.4104(8) 0.7566(2) 0.140 Uiso 1 calc R .
C13 C 0.5984(5) 0.5499(6) 0.79353(14) 0.083(2) Uani 1 d . .
H13 H 0.5808(5) 0.4922(6) 0.81161(14) 0.099 Uiso 1 calc R .
C14 C 0.5898(5) 1.2702(5) 0.9205(2) 0.101(2) Uani 1 d . .
H14A H 0.5325(5) 1.2920(5) 0.9397(2) 0.121 Uiso 1 calc R .
H14B H 0.5759(5) 1.3350(5) 0.9025(2) 0.121 Uiso 1 calc R .
C15 C 0.7304(4) 1.2734(4) 0.93207(13) 0.0612(11) Uani 1 d . .
C16 C 0.7617(6) 1.2320(5) 0.96497(14) 0.0792(15) Uani 1 d . .
H16 H 0.6964(6) 1.2012(5) 0.97971(14) 0.095 Uiso 1 calc R .
C17 C 0.8910(9) 1.2370(7) 0.9757(2) 0.103(2) Uani 1 d . .
H17 H 0.9127(9) 1.2086(7) 0.9978(2) 0.123 Uiso 1 calc R .
C18 C 0.9876(7) 1.2829(7) 0.9544(3) 0.105(2) Uani 1 d . .
H18 H 1.0741(7) 1.2861(7) 0.9620(3) 0.126 Uiso 1 calc R .
C19 C 0.9575(6) 1.3237(5) 0.9222(2) 0.096(2) Uani 1 d . .
H19 H 1.0230(6) 1.3555(5) 0.9077(2) 0.115 Uiso 1 calc R .
C20 C 0.8293(6) 1.3179(4) 0.9110(2) 0.0765(14) Uani 1 d . .
H20 H 0.8092(6) 1.3447(4) 0.8887(2) 0.092 Uiso 1 calc R .
C21 C 0.4384(5) 0.9622(4) 0.96887(9) 0.0528(9) Uani 1 d . .
H21A H 0.3765(5) 0.9963(4) 0.98565(9) 0.063 Uiso 1 calc R .
H21B H 0.5123(5) 1.0227(4) 0.96771(9) 0.063 Uiso 1 calc R .
C22 C 0.4856(4) 0.8287(4) 0.98009(9) 0.0460(8) Uani 1 d . .
C23 C 0.5665(4) 0.8195(4) 1.00872(9) 0.0565(9) Uani 1 d . .
H23 H 0.5915(4) 0.8958(4) 1.02039(9) 0.068 Uiso 1 calc R .
C24 C 0.6105(5) 0.6969(5) 1.02009(11) 0.0665(12) Uani 1 d . .
H24 H 0.6657(5) 0.6917(5) 1.03913(11) 0.080 Uiso 1 calc R .
C25 C 0.5734(5) 0.5850(5) 1.00358(12) 0.0713(12) Uani 1 d . .
H25 H 0.6021(5) 0.5032(5) 1.01156(12) 0.086 Uiso 1 calc R .
C26 C 0.4938(5) 0.5916(5) 0.97517(12) 0.0697(12) Uani 1 d . .
H26 H 0.4693(5) 0.5144(5) 0.96379(12) 0.084 Uiso 1 calc R .
C27 C 0.4494(5) 0.7137(4) 0.96335(10) 0.0555(9) Uani 1 d . .
H27 H 0.3951(5) 0.7179(4) 0.94410(10) 0.067 Uiso 1 calc R .
C28 C 0.0878(4) 0.8144(4) 0.81908(9) 0.0474(8) Uani 1 d . .
C29 C 0.2092(4) 0.7616(5) 0.81243(11) 0.0603(10) Uani 1 d . .
H29 H 0.2823(4) 0.7905(5) 0.82470(11) 0.072 Uiso 1 calc R .
C30 C 0.2228(5) 0.6637(5) 0.78701(13) 0.0755(13) Uani 1 d . .
H30 H 0.3049(5) 0.6276(5) 0.78232(13) 0.091 Uiso 1 calc R .
C31 C 0.1154(6) 0.6222(5) 0.76934(11) 0.0742(14) Uani 1 d . .
H31 H 0.1245(6) 0.5569(5) 0.75266(11) 0.089 Uiso 1 calc R .
C32 C -0.0048(6) 0.6744(6) 0.77559(13) 0.084(2) Uani 1 d . .
H32 H -0.0772(6) 0.6453(6) 0.76309(13) 0.101 Uiso 1 calc R .
C33 C -0.0204(5) 0.7713(5) 0.80059(11) 0.0693(12) Uani 1 d . .
H33 H -0.1030(5) 0.8070(5) 0.80490(11) 0.083 Uiso 1 calc R .
C34 C -0.0475(3) 0.8626(3) 0.88446(8) 0.0387(7) Uani 1 d . .
C35 C -0.0516(4) 0.7265(3) 0.88894(10) 0.0521(9) Uani 1 d . .
H35 H -0.0025(4) 0.6711(3) 0.87478(10) 0.063 Uiso 1 calc R .
C36 C -0.1300(5) 0.6739(4) 0.91483(13) 0.0705(13) Uani 1 d . .
H36 H -0.1323(5) 0.5828(4) 0.91821(13) 0.085 Uiso 1 calc R .
C37 C -0.2039(5) 0.7551(5) 0.93547(12) 0.0624(11) Uani 1 d . .
H37 H -0.2573(5) 0.7187(5) 0.95245(12) 0.075 Uiso 1 calc R .
C38 C -0.1992(4) 0.8895(4) 0.93115(11) 0.0572(10) Uani 1 d . .
H38 H -0.2483(4) 0.9442(4) 0.94550(11) 0.069 Uiso 1 calc R .
C39 C -0.1225(4) 0.9438(4) 0.90575(10) 0.0490(8) Uani 1 d . .
H39 H -0.1207(4) 1.0351(4) 0.90273(10) 0.059 Uiso 1 calc R .
C40 C -0.0132(4) 1.0820(4) 0.83662(9) 0.0467(8) Uani 1 d . .
C41 C -0.1473(4) 1.0840(5) 0.83004(11) 0.0602(10) Uani 1 d . .
H41 H -0.1987(4) 1.0099(5) 0.83461(11) 0.072 Uiso 1 calc R .
C42 C -0.2039(5) 1.1976(5) 0.81657(13) 0.0741(14) Uani 1 d . .
H42 H -0.2934(5) 1.1993(5) 0.81169(13) 0.089 Uiso 1 calc R .
C43 C -0.1284(6) 1.3075(5) 0.81044(13) 0.0788(15) Uani 1 d . .
H43 H -0.1673(6) 1.3836(5) 0.80163(13) 0.095 Uiso 1 calc R .
C44 C 0.0021(6) 1.3064(5) 0.81705(13) 0.0744(13) Uani 1 d . .
H44 H 0.0523(6) 1.3816(5) 0.81289(13) 0.089 Uiso 1 calc R .
C45 C 0.0612(5) 1.1933(4) 0.83001(10) 0.0557(9) Uani 1 d . .
H45 H 0.1511(5) 1.1924(4) 0.83427(10) 0.067 Uiso 1 calc R .
B1 B 0.2880(8) 0.4959(6) 0.8832(2) 0.087(2) Uani 1 d . .
F1 F 0.3501(17) 0.4355(12) 0.8565(3) 0.188(6) Uani 0.60 d P .
F12 F 0.4168(10) 0.4995(12) 0.8794(3) 0.176(5) Uani 0.60 d P .
F2 F 0.1765(7) 0.4707(7) 0.8667(2) 0.157(3) Uani 0.80 d P .
F3 F 0.2829(4) 0.4265(4) 0.91368(11) 0.1224(13) Uani 1 d . .
F4 F 0.2800(7) 0.6293(4) 0.88785(15) 0.166(2) Uani 1 d . .

loop_
_geom_bond_atom_site_label_1
_geom_bond_atom_site_label_2
_geom_bond_distance
_geom_bond_site_symmetry_2
_geom_bond_publ_flag
P1 C34 1.789(3) . ?
P1 C40 1.800(4) . ?
P1 C28 1.801(4) . ?
P1 C1 1.832(3) . ?
O1 C1 1.426(4) . ?
O1 C5 1.445(4) . ?
C1 C2 1.533(4) . ?
C1 H1 0.98 . ?
O2 C7 1.419(5) . ?
O2 C6 1.426(4) . ?
C2 C3 1.523(5) . ?
C2 H2A 0.97 . ?
C2 H2B 0.97 . ?
O3 C14 1.387(5) . ?
O3 C4 1.428(4) . ?
C3 O4 1.431(4) . ?
C3 C4 1.511(5) . ?
C3 H3 0.98 . ?
O4 C21 1.407(4) . ?
C4 C5 1.544(4) . ?
C4 H4 0.98 . ?
C5 C6 1.511(5) . ?
C5 H5 0.98 . ?
C6 H6A 0.97 . ?
C6 H6B 0.97 . ?
C7 C8 1.505(5) . ?
C7 H7A 0.97 . ?
C7 H7B 0.97 . ?
C8 C9 1.375(8) . ?
C8 C13 1.386(8) . ?
C9 C10 1.391(7) . ?
C9 H9 0.93 . ?
C10 C11 1.371(12) . ?
C10 H10 0.93 . ?
C11 C12 1.365(11) . ?
C11 H11 0.93 . ?
C12 C13 1.382(8) . ?
C12 H12 0.93 . ?
C13 H13 0.93 . ?
C14 C15 1.500(7) . ?
C14 H14A 0.97 . ?
C14 H14B 0.97 . ?
C15 C20 1.371(7) . ?
C15 C16 1.381(7) . ?
C16 C17 1.381(9) . ?
C16 H16 0.93 . ?
C17 C18 1.366(10) . ?
C17 H17 0.93 . ?
C18 C19 1.350(10) . ?
C18 H18 0.93 . ?
C19 C20 1.376(9) . ?
C19 H19 0.93 . ?
C20 H20 0.93 . ?
C21 C22 1.496(5) . ?
C21 H21A 0.97 . ?
C21 H21B 0.97 . ?
C22 C27 1.381(5) . ?
C22 C23 1.387(5) . ?
C23 C24 1.389(6) . ?
C23 H23 0.93 . ?
C24 C25 1.354(7) . ?
C24 H24 0.93 . ?
C25 C26 1.370(7) . ?
C25 H25 0.93 . ?
C26 C27 1.392(6) . ?
C26 H26 0.93 . ?
C27 H27 0.93 . ?
C28 C29 1.370(6) . ?
C28 C33 1.385(6) . ?
C29 C30 1.404(6) . ?
C29 H29 0.93 . ?
C30 C31 1.357(7) . ?
C30 H30 0.93 . ?
C31 C32 1.354(8) . ?
C31 H31 0.93 . ?
C32 C33 1.387(7) . ?
C32 H32 0.93 . ?
C33 H33 0.93 . ?
C34 C35 1.387(5) . ?
C34 C39 1.393(5) . ?
C35 C36 1.389(6) . ?
C35 H35 0.93 . ?
C36 C37 1.371(6) . ?
C36 H36 0.93 . ?
C37 C38 1.370(6) . ?
C37 H37 0.93 . ?
C38 C39 1.372(5) . ?
C38 H38 0.93 . ?
C39 H39 0.93 . ?
C40 C45 1.380(6) . ?
C40 C41 1.389(6) . ?
C41 C42 1.387(6) . ?
C41 H41 0.93 . ?
C42 C43 1.371(8) . ?
C42 H42 0.93 . ?
C43 C44 1.353(8) . ?
C43 H43 0.93 . ?
C44 C45 1.386(6) . ?
C44 H44 0.93 . ?
C45 H45 0.93 . ?
B1 F12 1.319(12) . ?
B1 F2 1.327(9) . ?
B1 F1 1.360(12) . ?
B1 F4 1.362(8) . ?
B1 F3 1.376(8) . ?
F1 F12 1.29(2) . ?
